data_2010541
loop_
_publ_author_name
'Kolev, Tsonko'
'Glavcheva, Zornitza'
'Petrova, Rosica'
'Angelova, Olyana'

_publ_section_title
;
 Ammonium hydrogen squarate--water (3/2)
;
_journal_issue 1
_journal_name_full 'Acta Crystallographica Section C'
_journal_page_first 110
_journal_page_last 112
_journal_paper_doi 10.1107/S0108270199009415
_journal_volume 56
_journal_year 2000
_chemical_formula_moiety 'H4 N 1+,C4 H O4 1-,2/3H2 O'
_chemical_formula_sum 'C4 H6.33 N O4.67'
_chemical_formula_weight 143.10
_chemical_name_systematic 'Ammonium hydrogen squarate--water (3/2)'
_space_group_IT_number 13
_symmetry_cell_setting monoclinic
_symmetry_space_group_name_Hall '-P 2yc'
_symmetry_space_group_name_H-M 'P 1 2/c 1'
_cell_angle_alpha 90.000
_cell_angle_beta 99.274(2)
_cell_angle_gamma 90.000
_cell_formula_units_Z 6
_cell_length_a 10.031(3)
_cell_length_b 8.2799(17)
_cell_length_c 10.968(2)
_cell_measurement_reflns_used 22
_cell_measurement_temperature 293(2)
_cell_measurement_theta_max 21.66
_cell_measurement_theta_min 20.03
_cell_volume 899.0(4)
_computing_data_collection 'CAD-4 Manual (Enraf-Nonius, 1988)'
_computing_data_reduction 'SDP/PDP (Enraf-Nonius, 1985)'
_computing_molecular_graphics 'ORTEPII (Johnson, 1976)'
_computing_publication_material SHELXL97
_computing_structure_refinement 'SHELXL97 (Sheldrick, 1997)'
_computing_structure_solution 'SHELXS97 (Sheldrick, 1990)'
_diffrn_ambient_temperature 293(2)
_diffrn_measured_fraction_theta_full 1.000
_diffrn_measured_fraction_theta_max 1.000
_diffrn_measurement_device_type 'Enraf-Nonius CAD-4'
_diffrn_measurement_method \w--2\q
_diffrn_radiation_monochromator graphite
_diffrn_radiation_source 'fine-focus sealed tube'
_diffrn_radiation_type 'Mo K\a'
_diffrn_radiation_wavelength .71073
_diffrn_reflns_av_R_equivalents .106
_diffrn_reflns_av_sigmaI/netI .079
_diffrn_reflns_limit_h_max 13
_diffrn_reflns_limit_h_min 0
_diffrn_reflns_limit_k_max 10
_diffrn_reflns_limit_k_min -10
_diffrn_reflns_limit_l_max 14
_diffrn_reflns_limit_l_min -14
_diffrn_reflns_number 4406
_diffrn_reflns_theta_full 27.91
_diffrn_reflns_theta_max 27.91
_diffrn_reflns_theta_min 2.05
_diffrn_standards_decay_% .7
_diffrn_standards_interval_count 500
_diffrn_standards_interval_time 120
_diffrn_standards_number 3
_exptl_absorpt_coefficient_mu .148
_exptl_absorpt_correction_type none
_exptl_crystal_colour colourless
_exptl_crystal_density_diffrn 1.586
_exptl_crystal_density_method 'not measured'
_exptl_crystal_description prismatic
_exptl_crystal_F_000 448
_exptl_crystal_size_max .40
_exptl_crystal_size_mid .33
_exptl_crystal_size_min .26
_refine_diff_density_max .513
_refine_diff_density_min -.331
_refine_ls_extinction_coef .014(3)
_refine_ls_extinction_method 'SHELXL97 (Sheldrick, 1997)'
_refine_ls_goodness_of_fit_ref 1.009
_refine_ls_hydrogen_treatment refall
_refine_ls_matrix_type full
_refine_ls_number_parameters 181
_refine_ls_number_reflns 2166
_refine_ls_number_restraints 0
_refine_ls_restrained_S_all 1.009
_refine_ls_R_factor_all .089
_refine_ls_R_factor_gt .053
_refine_ls_shift/su_max <0.001
_refine_ls_shift/su_mean .000
_refine_ls_structure_factor_coef Fsqd
_refine_ls_weighting_details 'w = 1/[\s^2^(Fo^2^)+(0.0811P)^2^] where P=(Fo^2^+2Fc^2^)/3'
_refine_ls_weighting_scheme calc
_refine_ls_wR_factor_ref .146
_reflns_number_gt 1343
_reflns_number_total 2166
_reflns_threshold_expression I>2\s(I)
_cod_data_source_file ln1082.cif
_cod_data_source_block I
_cod_depositor_comments
;
The following automatic conversions were performed:

'_refine_ls_weighting_scheme' value 'calc w =
1/[\s^2^(Fo^2^)+(0.0811P)^2^] where P=(Fo^2^+2Fc^2^)/3' was changed
to 'calc'. New tag '_refine_ls_weighting_details' was created. The
value of the new tag was set to 'w = 1/[\s^2^(Fo^2^)+(0.0811P)^2^]
where P=(Fo^2^+2Fc^2^)/3'.

Automatic conversion script
Id: cif_fix_values 3143 2015-03-26 13:38:13Z robertas 
;
_cod_original_cell_volume 899.02(16)
_cod_original_sg_symbol_H-M 'P 2/c'
_cod_database_code 2010541
_cod_database_fobs_code 2010541

loop_
_symmetry_equiv_pos_as_xyz
'x, y, z'
'x, -y, z+1/2'
'-x, -y, -z'
'-x, y, -z-1/2'

loop_
_atom_site_label
_atom_site_fract_x
_atom_site_fract_y
_atom_site_fract_z
_atom_site_U_iso_or_equiv
_atom_site_adp_type
_atom_site_calc_flag
_atom_site_refinement_flags
_atom_site_occupancy
_atom_site_disorder_assembly
_atom_site_disorder_group
_atom_site_type_symbol
C12 -.00262(16) .43584(17) .18491(12) .0311(4) Uani d . 1 . . C
C11 -.00284(17) .25896(18) .18118(12) .0330(4) Uani d . 1 . . C
C21 .30642(17) .26129(18) -.00869(12) .0327(4) Uani d . 1 . . C
C22 .32240(17) .43500(18) -.00426(12) .0330(4) Uani d . 1 . . C
C23 .32758(16) .43854(18) .12603(11) .0318(4) Uani d . 1 . . C
C24 .31840(17) .26017(18) .12985(12) .0325(4) Uani d . 1 . . C
O11 -.00637(15) .15556(14) .10095(10) .0478(4) Uani d . 1 . . O
O12 -.00473(13) .54942(14) .10518(9) .0400(3) Uani d . 1 . . O
H1 -.014(8) .508(12) .023(7) .10(2) Uiso d P .50 . . H
O21 .28971(14) .15910(13) -.09197(9) .0435(4) Uani d . 1 . . O
O22 .32956(15) .54604(14) -.08491(9) .0468(4) Uani d . 1 . . O
O23 .33528(14) .55179(14) .20507(8) .0429(4) Uani d . 1 . . O
O24 .31969(14) .15811(14) .21039(9) .0452(4) Uani d . 1 . . O
H2 .330(3) .498(5) -.181(3) .126(12) Uiso d . 1 . . H
N1 .13389(18) .8576(2) .15585(13) .0420(4) Uani d . 1 . . N
H11 .088(2) .954(3) .1419(19) .061(6) Uiso d . 1 . . H
H12 .174(2) .850(2) .236(2) .052(6) Uiso d . 1 . . H
H13 .201(3) .860(3) .098(2) .084(9) Uiso d . 1 . . H
H14 .080(3) .774(3) .1339(18) .057(6) Uiso d . 1 . . H
N2 .5000 .8703(3) .2500 .0416(5) Uani d S 1 . . N
H21 .445(4) .980(6) .227(4) .060(13) Uiso d P .50 . . H
H22 .532(5) .875(5) .334(4) .041(10) Uiso d P .50 . . H
H23 .462(5) .776(6) .226(5) .070(16) Uiso d P .50 . . H
H24 .566(6) .879(6) .200(5) .064(14) Uiso d P .50 . . H
OW .34403(17) -.14189(17) .01083(11) .0499(4) Uani d . 1 . . O
HW1 .337(3) -.214(3) -.038(2) .064(7) Uiso d . 1 . . H
HW2 .325(3) -.059(3) -.035(2) .076(8) Uiso d . 1 . . H

loop_
_atom_site_aniso_label
_atom_site_aniso_U_11
_atom_site_aniso_U_22
_atom_site_aniso_U_33
_atom_site_aniso_U_12
_atom_site_aniso_U_13
_atom_site_aniso_U_23
C12 .0406(8) .0299(7) .0230(6) .0000(7) .0060(6) -.0011(5)
C11 .0409(8) .0300(7) .0269(7) .0020(7) .0016(6) -.0001(5)
C21 .0460(9) .0295(7) .0232(6) .0009(7) .0073(6) .0007(5)
C22 .0488(9) .0283(7) .0227(6) .0000(7) .0085(6) -.0007(5)
C23 .0433(8) .0312(7) .0217(6) -.0011(7) .0077(6) .0007(5)
C24 .0430(8) .0308(7) .0241(6) .0006(7) .0069(6) -.0005(5)
O11 .0710(9) .0358(7) .0340(6) .0057(6) .0004(6) -.0092(4)
O12 .0658(8) .0312(6) .0234(5) -.0029(6) .0082(5) .0036(4)
O21 .0720(9) .0318(6) .0268(5) -.0016(6) .0086(5) -.0041(4)
O22 .0899(10) .0302(6) .0223(5) -.0058(6) .0156(6) .0010(4)
O23 .0760(9) .0322(6) .0216(5) -.0053(6) .0113(5) -.0035(4)
O24 .0730(9) .0344(7) .0294(6) .0028(6) .0115(6) .0083(4)
N1 .0558(10) .0359(8) .0325(7) -.0021(8) .0013(7) -.0023(6)
N2 .0492(13) .0432(13) .0327(11) .000 .0072(10) .000
OW .0795(11) .0350(7) .0335(6) .0008(7) .0038(6) -.0024(5)

loop_
_atom_type_symbol
_atom_type_description
_atom_type_scat_dispersion_real
_atom_type_scat_dispersion_imag
_atom_type_scat_source
O O .0106 .0060 'International Tables Vol C Tables 4.2.6.8 and 6.1.1.4'
N N .0061 .0033 'International Tables Vol C Tables 4.2.6.8 and 6.1.1.4'
C C .0033 .0016 'International Tables Vol C Tables 4.2.6.8 and 6.1.1.4'
H H .0000 .0000 'International Tables Vol C Tables 4.2.6.8 and 6.1.1.4'

loop_
_geom_angle_atom_site_label_1
_geom_angle_atom_site_label_2
_geom_angle_atom_site_label_3
_geom_angle_site_symmetry_1
_geom_angle_site_symmetry_3
_geom_angle
_geom_angle_publ_flag
O12 C12 C12 . 4_556 132.81(8) no
O12 C12 C11 . . 135.60(12) no
C12 C12 C11 4_556 . 91.59(7) no
O11 C11 C12 . . 135.97(13) no
O11 C11 C11 . 4_556 135.62(9) no
C12 C11 C11 . 4_556 88.41(7) no
O21 C21 C22 . . 134.91(12) no
O21 C21 C24 . . 136.13(14) no
C22 C21 C24 . . 88.96(11) no
O22 C22 C23 . . 132.81(14) no
O22 C22 C21 . . 134.88(12) no
C23 C22 C21 . . 92.30(11) no
O23 C23 C22 . . 133.56(14) no
O23 C23 C24 . . 135.55(12) no
C22 C23 C24 . . 90.89(11) no
O24 C24 C23 . . 135.83(13) no
O24 C24 C21 . . 136.43(14) no
C23 C24 C21 . . 87.74(11) no
C12 O12 H1 . . 112(6) no
C22 O22 H2 . . 114(2) no
H11 N1 H12 . . 110.8(17) no
H11 N1 H13 . . 104(2) no
H12 N1 H13 . . 112(2) no
H11 N1 H14 . . 111(2) no
H12 N1 H14 . . 111.4(18) no
H13 N1 H14 . . 106(2) no
H21 N2 H22 . . 107(4) no
H21 N2 H23 . . 120(4) no
H22 N2 H23 . . 113(5) no
H21 N2 H24 . . 101(4) no
H22 N2 H24 . . 115(3) no
H23 N2 H24 . . 102(5) no
HW1 OW HW2 . . 103(2) no

loop_
_geom_bond_atom_site_label_1
_geom_bond_atom_site_label_2
_geom_bond_site_symmetry_2
_geom_bond_distance
_geom_bond_publ_flag
C12 O12 . 1.2820(17) yes
C12 C12 4_556 1.420(2) yes
C12 C11 . 1.465(2) yes
C11 O11 . 1.2241(17) yes
C11 C11 4_556 1.501(3) yes
C21 O21 . 1.2365(18) yes
C21 C22 . 1.447(2) yes
C21 C24 . 1.5048(17) yes
C22 O22 . 1.2859(17) yes
C22 C23 . 1.4217(17) yes
C23 O23 . 1.2710(17) yes
C23 C24 . 1.481(2) yes
C24 O24 . 1.2210(17) yes
O12 H1 . .96(8) no
O22 H2 . 1.12(3) no
N1 H11 . .92(2) no
N1 H12 . .91(2) no
N1 H13 . 1.00(3) no
N1 H14 . .89(3) no
N2 H21 . 1.07(5) no
N2 H22 . .92(4) no
N2 H23 . .89(5) no
N2 H24 . .92(6) no
OW HW1 . .79(3) no
OW HW2 . .86(3) no

loop_
_geom_hbond_atom_site_label_D
_geom_hbond_atom_site_label_H
_geom_hbond_atom_site_label_A
_geom_hbond_site_symmetry_A
_geom_hbond_distance_DH
_geom_hbond_distance_HA
_geom_hbond_distance_DA
_geom_hbond_angle_DHA
O12 H1 O12 3_565 .96(8) 1.52(7) 2.464(2) 167(8)
O22 H2 O23 2_564 1.12(3) 1.33(3) 2.4510(13) 177(4)
N1 H11 O11 1_565 .92(2) 1.93(3) 2.856(2) 176.0(18)
N1 H12 O21 2_565 .91(2) 2.05(2) 2.953(2) 172.2(19)
N1 H13 OW 1_565 1.00(3) 1.84(3) 2.838(2) 171(2)
N1 H14 O12 . .89(3) 2.05(3) 2.916(2) 166(2)
N2 H21 O24 1_565 1.07(5) 1.93(5) 2.981(2) 167(4)
N2 H22 OW 4_666 .92(4) 1.95(4) 2.8312(14) 160(4)
N2 H23 O23 . .89(5) 2.24(5) 3.109(2) 165(5)
N2 H24 O21 3_665 .92(6) 2.04(6) 2.9481(13) 167(4)
OW HW1 O22 1_545 .79(3) 2.05(3) 2.7840(18) 153(2)
OW HW2 O21 . .86(3) 1.92(3) 2.7534(18) 163(2)
